data_1555788
loop_
_publ_author_name
'Yang, Yanyan'
'Liu, Hongxu'
'Peng, Cheng'
'Wu, Jie'
'Zhang, Jingyi'
'Qiao, Yan'
'Wang, Xiao-Na'
'Chang, Junbiao'

_publ_section_title
;
 AlCl<sub>3</sub>-Catalyzed Annulations of Ynamides Involving a
 Torquoselective Process for the Simultaneous Control of Central and Axial
 Chirality.
;
_journal_issue 19
_journal_name_full 'Organic letters'
_journal_page_first 5022
_journal_page_last 5025
_journal_paper_doi 10.1021/acs.orglett.6b02480
_journal_volume 18
_journal_year 2016
_chemical_formula_sum 'C31 H27 N O6 S'
_chemical_formula_weight 541.2
_space_group_IT_number 2
_space_group_name_Hall '-P 1'
_space_group_name_H-M_alt 'P -1'
_symmetry_cell_setting triclinic
_symmetry_space_group_name_H-M 'P -1'
_atom_sites_solution_hydrogens geom
_atom_sites_solution_primary direct
_atom_sites_solution_secondary difmap
_audit_creation_method SHELXL-97
_cell_angle_alpha 86.67(3)
_cell_angle_beta 80.45(3)
_cell_angle_gamma 87.22(3)
_cell_formula_units_Z 2
_cell_length_a 9.6744(19)
_cell_length_b 11.557(2)
_cell_length_c 12.090(2)
_cell_measurement_reflns_used 3494
_cell_measurement_temperature 293(2)
_cell_measurement_theta_max 27.8445
_cell_measurement_theta_min 1.7101
_cell_volume 1329.7(4)
_computing_cell_refinement 'CrystalClear (Rigaku/MSC Inc., 2006)'
_computing_data_collection 'CrystalClear (Rigaku/MSC Inc., 2006)'
_computing_data_reduction 'CrystalClear (Rigaku/MSC Inc., 2006)'
_computing_molecular_graphics 'Bruker SHELXTL'
_computing_publication_material 'Bruker SHELXTL'
_computing_structure_refinement 'SHELXL-97 (Sheldrick, 1997)'
_computing_structure_solution 'SHELXS-97 (Sheldrick, 1990)'
_diffrn_ambient_temperature 293(2)
_diffrn_detector_area_resol_mean 28.5714
_diffrn_measured_fraction_theta_full 0.989
_diffrn_measured_fraction_theta_max 0.989
_diffrn_measurement_device_type CCD
_diffrn_measurement_method dtprofit.ref
_diffrn_radiation_monochromator graphite
_diffrn_radiation_source 'fine-focus sealed tube'
_diffrn_radiation_type MoK\a
_diffrn_radiation_wavelength 0.71073
_diffrn_reflns_av_R_equivalents 0.0420
_diffrn_reflns_limit_h_max 12
_diffrn_reflns_limit_h_min -12
_diffrn_reflns_limit_k_max 15
_diffrn_reflns_limit_k_min -15
_diffrn_reflns_limit_l_max 15
_diffrn_reflns_limit_l_min -15
_diffrn_reflns_number 6274
_diffrn_reflns_theta_full 27.87
_diffrn_reflns_theta_max 27.84
_diffrn_reflns_theta_min 1.71
_diffrn_standards_number 6274
_exptl_absorpt_coefficient_mu 0.166
_exptl_absorpt_correction_T_max 1.0000
_exptl_absorpt_correction_T_min 0.8972
_exptl_absorpt_correction_type multi-scan
_exptl_crystal_colour colorless
_exptl_crystal_density_diffrn 1.368
_exptl_crystal_density_method 'not measured'
_exptl_crystal_description block
_exptl_crystal_F_000 614
_exptl_crystal_size_max 0.20
_exptl_crystal_size_mid 0.20
_exptl_crystal_size_min 0.20
_refine_diff_density_max 0.468
_refine_diff_density_min -0.337
_refine_diff_density_rms 0.069
_refine_ls_extinction_method none
_refine_ls_goodness_of_fit_ref 1.149
_refine_ls_hydrogen_treatment mixed
_refine_ls_matrix_type full
_refine_ls_number_parameters 349
_refine_ls_number_reflns 6274
_refine_ls_number_restraints 0
_refine_ls_restrained_S_all 1.149
_refine_ls_R_factor_all 0.1136
_refine_ls_R_factor_gt 0.0828
_refine_ls_shift/su_max 0.000
_refine_ls_shift/su_mean 0.000
_refine_ls_structure_factor_coef Fsqd
_refine_ls_weighting_details 'calc w=1/[\s^2^(Fo^2^)+(0.1000P)^2^+0.4769P] where P=(Fo^2^+2Fc^2^)/3'
_refine_ls_weighting_scheme calc
_refine_ls_wR_factor_gt 0.2068
_refine_ls_wR_factor_ref 0.2319
_reflns_number_gt 4646
_reflns_number_total 6274
_reflns_threshold_expression >2sigma(I)
_cod_data_source_file ol6b02480_si_005.cif
_cod_data_source_block a
_cod_depositor_comments
;
The following automatic conversions were performed:

data item '_exptl_absorpt_correction_type' value 'Multi-scan' was
changed to 'multi-scan' in accordance with the
/home/saulius/struct/COD-crude-data/automatic-downloads/DataCite-retrospective/ACS/depositions/lib/dictionaries/cif_core.dic
dictionary named 'cif_core.dic' version 2.4.2 last updated on
2011-04-26.

data item '_symmetry_cell_setting' value 'Triclinic' was changed to
'triclinic' in accordance with the
/home/saulius/struct/COD-crude-data/automatic-downloads/DataCite-retrospective/ACS/depositions/lib/dictionaries/cif_core.dic
dictionary named 'cif_core.dic' version 2.4.2 last updated on
2011-04-26.

Automatic conversion script
Id: cif_fix_values 6909 2019-04-08 15:41:33Z antanas 
;
_cod_original_cell_volume 1329.8(5)
_cod_original_sg_symbol_H-M 'P-1   '
_cod_database_code 1555788
_diffrn_reflns_av_sigmai/deti 0.1020

loop_
_symmetry_equiv_pos_as_xyz
'x, y, z'
'-x, -y, -z'

loop_
_atom_site_label
_atom_site_type_symbol
_atom_site_fract_x
_atom_site_fract_y
_atom_site_fract_z
_atom_site_U_iso_or_equiv
_atom_site_adp_type
_atom_site_occupancy
_atom_site_symmetry_multiplicity
_atom_site_calc_flag
_atom_site_refinement_flags
S1 S 0.47892(9) 0.62903(7) 0.11518(7) 0.0432(2) Uani 1 1 d .
O1 O 1.0642(2) 0.9961(2) 0.1652(2) 0.0623(7) Uani 1 1 d .
O2 O 0.9793(2) 1.1664(2) 0.0857(2) 0.0617(7) Uani 1 1 d .
O3 O 0.6117(2) 0.82924(18) 0.24231(18) 0.0438(5) Uani 1 1 d .
O4 O 0.4891(3) 0.7009(2) 0.01440(19) 0.0603(7) Uani 1 1 d .
O5 O 0.3848(3) 0.5360(2) 0.1347(2) 0.0607(7) Uani 1 1 d .
O6 O 0.2455(3) 1.2996(2) 0.5415(2) 0.0632(7) Uani 1 1 d .
N1 N 0.4276(3) 0.7179(2) 0.2190(2) 0.0389(6) Uani 1 1 d .
C1 C 1.1010(4) 1.1062(4) 0.1143(4) 0.0629(10) Uani 1 1 d .
H1A H 1.1703 1.0968 0.0473 0.075 Uiso 1 1 calc R
H1B H 1.1415 1.1505 0.1658 0.075 Uiso 1 1 calc R
C2 C 0.8704(3) 1.0935(3) 0.1219(3) 0.0412(7) Uani 1 1 d .
C3 C 0.7314(3) 1.1127(3) 0.1160(2) 0.0386(7) Uani 1 1 d .
H3 H 0.6985 1.1818 0.0842 0.046 Uiso 1 1 calc R
C4 C 0.6396(3) 1.0244(3) 0.1596(2) 0.0353(6) Uani 1 1 d .
C5 C 0.6944(3) 0.9221(3) 0.2039(2) 0.0362(6) Uani 1 1 d .
C6 C 0.8368(3) 0.9039(3) 0.2103(3) 0.0435(7) Uani 1 1 d .
H6 H 0.8715 0.8351 0.2412 0.052 Uiso 1 1 calc R
C7 C 0.9221(3) 0.9919(3) 0.1688(3) 0.0435(7) Uani 1 1 d .
C8 C 0.4815(3) 1.0410(2) 0.1634(2) 0.0353(6) Uani 1 1 d .
H8 H 0.4644 1.0833 0.0941 0.042 Uiso 1 1 calc R
C9 C 0.4191(3) 0.9240(3) 0.1684(2) 0.0371(7) Uani 1 1 d .
H9 H 0.3337 0.9175 0.1440 0.045 Uiso 1 1 calc R
C10 C 0.4827(3) 0.8304(3) 0.2066(2) 0.0358(6) Uani 1 1 d .
C11 C 0.4152(3) 1.1121(2) 0.2633(3) 0.0352(6) Uani 1 1 d .
C12 C 0.3814(3) 1.2291(3) 0.2491(3) 0.0382(7) Uani 1 1 d .
H12 H 0.3976 1.2645 0.1774 0.046 Uiso 1 1 calc R
C13 C 0.3240(3) 1.2950(3) 0.3390(3) 0.0433(7) Uani 1 1 d .
H13 H 0.3024 1.3736 0.3273 0.052 Uiso 1 1 calc R
C14 C 0.2993(3) 1.2434(3) 0.4458(3) 0.0428(7) Uani 1 1 d .
C15 C 0.3320(4) 1.1265(3) 0.4613(3) 0.0511(9) Uani 1 1 d .
H15 H 0.3161 1.0912 0.5332 0.061 Uiso 1 1 calc R
C16 C 0.3881(4) 1.0616(3) 0.3712(3) 0.0488(8) Uani 1 1 d .
H16 H 0.4079 0.9828 0.3830 0.059 Uiso 1 1 calc R
C17 C 0.2015(7) 1.4169(4) 0.5286(4) 0.105(2) Uani 1 1 d .
H17A H 0.2812 1.4624 0.4995 0.157 Uiso 1 1 calc R
H17B H 0.1581 1.4441 0.6002 0.157 Uiso 1 1 calc R
H17C H 0.1352 1.4242 0.4774 0.157 Uiso 1 1 calc R
C18 C 0.4064(4) 0.6647(3) 0.3341(3) 0.0491(8) Uani 1 1 d .
H18A H 0.4943 0.6626 0.3631 0.059 Uiso 1 1 calc R
H18B H 0.3781 0.5855 0.3327 0.059 Uiso 1 1 calc R
C19 C 0.2963(4) 0.7316(3) 0.4108(3) 0.0447(8) Uani 1 1 d .
C20 C 0.3242(4) 0.7672(3) 0.5116(3) 0.0547(9) Uani 1 1 d .
H20 H 0.4112 0.7491 0.5327 0.066 Uiso 1 1 calc R
C21 C 0.2232(5) 0.8299(4) 0.5815(3) 0.0708(12) Uani 1 1 d .
H21 H 0.2429 0.8536 0.6492 0.085 Uiso 1 1 calc R
C22 C 0.0960(5) 0.8567(4) 0.5519(4) 0.0766(13) Uani 1 1 d .
H22 H 0.0283 0.8977 0.5997 0.092 Uiso 1 1 calc R
C23 C 0.0670(5) 0.8236(5) 0.4517(4) 0.0836(15) Uani 1 1 d .
H23 H -0.0200 0.8426 0.4312 0.100 Uiso 1 1 calc R
C24 C 0.1668(4) 0.7620(4) 0.3812(3) 0.0678(12) Uani 1 1 d .
H24 H 0.1469 0.7406 0.3128 0.081 Uiso 1 1 calc R
C30 C 0.7639(4) 0.6354(3) 0.0917(3) 0.0572(9) Uani 1 1 d .
H30 H 0.7548 0.7061 0.0523 0.069 Uiso 1 1 calc R
C28 C 0.9115(4) 0.4892(4) 0.1685(3) 0.0582(10) Uani 1 1 d .
C27 C 0.7937(4) 0.4252(3) 0.2044(3) 0.0612(10) Uani 1 1 d .
H27 H 0.8032 0.3532 0.2414 0.073 Uiso 1 1 calc R
C26 C 0.6625(4) 0.4660(3) 0.1862(3) 0.0516(9) Uani 1 1 d .
H26 H 0.5846 0.4218 0.2113 0.062 Uiso 1 1 calc R
C25 C 0.6470(3) 0.5720(3) 0.1311(3) 0.0405(7) Uani 1 1 d .
C31 C 1.0526(5) 0.4456(5) 0.1943(5) 0.0901(16) Uani 1 1 d .
H31A H 1.1198 0.4465 0.1263 0.135 Uiso 1 1 calc R
H31B H 1.0457 0.3677 0.2265 0.135 Uiso 1 1 calc R
H31C H 1.0822 0.4947 0.2467 0.135 Uiso 1 1 calc R
C29 C 0.8935(5) 0.5941(4) 0.1108(3) 0.0647(10) Uiso 1 1 d .
H29 H 0.9714 0.6379 0.0842 0.078 Uiso 1 1 calc R

loop_
_atom_site_aniso_label
_atom_site_aniso_U_11
_atom_site_aniso_U_22
_atom_site_aniso_U_33
_atom_site_aniso_U_23
_atom_site_aniso_U_13
_atom_site_aniso_U_12
S1 0.0486(5) 0.0366(4) 0.0459(5) -0.0084(3) -0.0108(4) 0.0025(3)
O1 0.0363(13) 0.0646(17) 0.0865(19) 0.0066(14) -0.0142(12) -0.0039(12)
O2 0.0402(13) 0.0595(16) 0.0836(19) 0.0124(14) -0.0087(13) -0.0099(12)
O3 0.0418(12) 0.0399(12) 0.0509(13) 0.0080(10) -0.0135(10) -0.0038(9)
O4 0.0853(19) 0.0560(15) 0.0386(13) -0.0048(11) -0.0123(12) 0.0186(13)
O5 0.0501(14) 0.0487(14) 0.0880(19) -0.0182(13) -0.0180(13) -0.0087(11)
O6 0.0845(19) 0.0536(15) 0.0469(14) -0.0116(12) 0.0023(13) 0.0107(14)
N1 0.0425(14) 0.0327(13) 0.0388(14) -0.0016(11) 0.0009(11) 0.0000(11)
C1 0.045(2) 0.065(3) 0.079(3) -0.002(2) -0.0108(19) -0.0080(18)
C2 0.0375(16) 0.0433(17) 0.0410(17) -0.0033(13) 0.0003(13) -0.0042(13)
C3 0.0409(16) 0.0347(15) 0.0393(16) 0.0002(13) -0.0052(13) 0.0013(13)
C4 0.0343(15) 0.0389(15) 0.0323(15) -0.0052(12) -0.0037(12) 0.0012(12)
C5 0.0364(15) 0.0358(15) 0.0355(15) -0.0011(12) -0.0033(12) -0.0003(12)
C6 0.0432(17) 0.0405(17) 0.0461(18) 0.0007(14) -0.0081(14) 0.0047(14)
C7 0.0329(15) 0.0525(19) 0.0453(18) -0.0073(15) -0.0072(14) 0.0042(14)
C8 0.0358(15) 0.0326(14) 0.0368(15) 0.0009(12) -0.0060(12) 0.0038(12)
C9 0.0346(15) 0.0364(15) 0.0410(16) -0.0037(13) -0.0080(13) 0.0008(12)
C10 0.0377(16) 0.0369(15) 0.0322(15) -0.0026(12) -0.0043(12) -0.0005(12)
C11 0.0312(14) 0.0330(14) 0.0412(16) -0.0020(12) -0.0054(12) -0.0011(11)
C12 0.0427(17) 0.0333(15) 0.0380(16) 0.0001(12) -0.0056(13) 0.0003(12)
C13 0.0478(18) 0.0307(15) 0.0496(19) -0.0036(13) -0.0039(15) 0.0054(13)
C14 0.0402(17) 0.0439(17) 0.0433(18) -0.0111(14) -0.0018(14) 0.0010(14)
C15 0.064(2) 0.0467(19) 0.0390(18) 0.0056(15) -0.0012(16) 0.0023(16)
C16 0.063(2) 0.0343(16) 0.0458(19) -0.0002(14) -0.0035(16) 0.0060(15)
C17 0.179(6) 0.065(3) 0.062(3) -0.026(2) 0.004(3) 0.032(3)
C18 0.055(2) 0.0450(18) 0.0440(18) 0.0073(15) -0.0001(16) -0.0020(15)
C19 0.0481(19) 0.0401(17) 0.0433(18) 0.0023(14) 0.0012(15) -0.0104(14)
C20 0.065(2) 0.056(2) 0.0434(19) 0.0028(16) -0.0109(17) -0.0046(18)
C21 0.101(4) 0.070(3) 0.039(2) -0.0108(18) -0.003(2) -0.004(3)
C22 0.079(3) 0.081(3) 0.059(3) -0.007(2) 0.020(2) 0.010(3)
C23 0.047(2) 0.122(4) 0.079(3) -0.025(3) 0.002(2) 0.013(2)
C24 0.048(2) 0.103(3) 0.055(2) -0.021(2) -0.0101(18) -0.003(2)
C30 0.051(2) 0.046(2) 0.068(2) 0.0049(18) 0.0048(18) -0.0007(16)
C28 0.0415(19) 0.068(2) 0.067(2) -0.0269(19) -0.0079(17) 0.0084(17)
C27 0.060(2) 0.051(2) 0.072(3) 0.0002(19) -0.013(2) 0.0108(18)
C26 0.051(2) 0.0367(17) 0.066(2) 0.0012(16) -0.0095(17) -0.0036(15)
C25 0.0469(18) 0.0327(15) 0.0398(16) -0.0069(13) 0.0004(14) 0.0006(13)
C31 0.059(3) 0.111(4) 0.106(4) -0.040(3) -0.024(3) 0.020(3)

loop_
_atom_type_symbol
_atom_type_description
_atom_type_scat_dispersion_real
_atom_type_scat_dispersion_imag
_atom_type_scat_source
C C 0.0033 0.0016 'International Tables Vol C Tables 4.2.6.8 and 6.1.1.4'
H H 0.0000 0.0000 'International Tables Vol C Tables 4.2.6.8 and 6.1.1.4'
N N 0.0061 0.0033 'International Tables Vol C Tables 4.2.6.8 and 6.1.1.4'
O O 0.0106 0.0060 'International Tables Vol C Tables 4.2.6.8 and 6.1.1.4'
S S 0.1246 0.1234 'International Tables Vol C Tables 4.2.6.8 and 6.1.1.4'

loop_
_geom_angle_atom_site_label_1
_geom_angle_atom_site_label_2
_geom_angle_atom_site_label_3
_geom_angle
O5 S1 O4 120.66(17)
O5 S1 N1 105.84(14)
O4 S1 N1 105.40(14)
O5 S1 C25 107.82(15)
O4 S1 C25 109.26(16)
N1 S1 C25 107.07(14)
C7 O1 C1 105.4(3)
C2 O2 C1 105.5(3)
C5 O3 C10 115.9(2)
C14 O6 C17 117.4(3)
C10 N1 C18 115.6(3)
C10 N1 S1 117.37(19)
C18 N1 S1 116.7(2)
O1 C1 O2 109.4(3)
O1 C1 H1A 109.8
O2 C1 H1A 109.8
O1 C1 H1B 109.8
O2 C1 H1B 109.8
H1A C1 H1B 108.2
C3 C2 O2 128.3(3)
C3 C2 C7 122.4(3)
O2 C2 C7 109.3(3)
C2 C3 C4 117.6(3)
C2 C3 H3 121.2
C4 C3 H3 121.2
C5 C4 C3 118.9(3)
C5 C4 C8 119.7(3)
C3 C4 C8 121.3(3)
O3 C5 C4 122.0(3)
O3 C5 C6 115.0(3)
C4 C5 C6 122.9(3)
C7 C6 C5 116.5(3)
C7 C6 H6 121.7
C5 C6 H6 121.7
C6 C7 O1 128.1(3)
C6 C7 C2 121.6(3)
O1 C7 C2 110.3(3)
C9 C8 C4 108.8(2)
C9 C8 C11 111.8(2)
C4 C8 C11 110.8(2)
C9 C8 H8 108.5
C4 C8 H8 108.5
C11 C8 H8 108.5
C10 C9 C8 121.4(3)
C10 C9 H9 119.3
C8 C9 H9 119.3
C9 C10 O3 124.3(3)
C9 C10 N1 124.8(3)
O3 C10 N1 110.9(2)
C12 C11 C16 117.6(3)
C12 C11 C8 121.2(3)
C16 C11 C8 121.2(3)
C11 C12 C13 121.8(3)
C11 C12 H12 119.1
C13 C12 H12 119.1
C14 C13 C12 119.6(3)
C14 C13 H13 120.2
C12 C13 H13 120.2
O6 C14 C13 125.2(3)
O6 C14 C15 115.5(3)
C13 C14 C15 119.3(3)
C16 C15 C14 120.6(3)
C16 C15 H15 119.7
C14 C15 H15 119.7
C15 C16 C11 121.1(3)
C15 C16 H16 119.5
C11 C16 H16 119.5
O6 C17 H17A 109.5
O6 C17 H17B 109.5
H17A C17 H17B 109.5
O6 C17 H17C 109.5
H17A C17 H17C 109.5
H17B C17 H17C 109.5
N1 C18 C19 111.4(3)
N1 C18 H18A 109.4
C19 C18 H18A 109.4
N1 C18 H18B 109.4
C19 C18 H18B 109.4
H18A C18 H18B 108.0
C20 C19 C24 118.2(3)
C20 C19 C18 120.4(3)
C24 C19 C18 121.4(3)
C19 C20 C21 120.3(4)
C19 C20 H20 119.8
C21 C20 H20 119.8
C22 C21 C20 120.5(4)
C22 C21 H21 119.8
C20 C21 H21 119.8
C21 C22 C23 120.1(4)
C21 C22 H22 120.0
C23 C22 H22 120.0
C22 C23 C24 120.0(4)
C22 C23 H23 120.0
C24 C23 H23 120.0
C23 C24 C19 120.9(4)
C23 C24 H24 119.5
C19 C24 H24 119.5
C29 C30 C25 120.0(4)
C29 C30 H30 120.0
C25 C30 H30 120.0
C29 C28 C27 117.4(4)
C29 C28 C31 122.1(4)
C27 C28 C31 120.4(4)
C26 C27 C28 121.4(4)
C26 C27 H27 119.3
C28 C27 H27 119.3
C25 C26 C27 120.0(3)
C25 C26 H26 120.0
C27 C26 H26 120.0
C26 C25 C30 119.4(3)
C26 C25 S1 120.4(3)
C30 C25 S1 120.2(3)
C28 C31 H31A 109.5
C28 C31 H31B 109.5
H31A C31 H31B 109.5
C28 C31 H31C 109.5
H31A C31 H31C 109.5
H31B C31 H31C 109.5
C30 C29 C28 121.7(4)
C30 C29 H29 119.1
C28 C29 H29 119.1

loop_
_geom_bond_atom_site_label_1
_geom_bond_atom_site_label_2
_geom_bond_distance
S1 O5 1.427(3)
S1 O4 1.427(3)
S1 N1 1.664(3)
S1 C25 1.761(3)
O1 C7 1.371(4)
O1 C1 1.416(5)
O2 C2 1.379(4)
O2 C1 1.420(4)
O3 C5 1.382(4)
O3 C10 1.386(4)
O6 C14 1.373(4)
O6 C17 1.410(5)
N1 C10 1.420(4)
N1 C18 1.475(4)
C1 H1A 0.9700
C1 H1B 0.9700
C2 C3 1.366(4)
C2 C7 1.383(5)
C3 C4 1.407(4)
C3 H3 0.9300
C4 C5 1.387(4)
C4 C8 1.526(4)
C5 C6 1.398(4)
C6 C7 1.360(5)
C6 H6 0.9300
C8 C9 1.501(4)
C8 C11 1.534(4)
C8 H8 0.9800
C9 C10 1.316(4)
C9 H9 0.9300
C11 C12 1.383(4)
C11 C16 1.387(4)
C12 C13 1.387(4)
C12 H12 0.9300
C13 C14 1.379(5)
C13 H13 0.9300
C14 C15 1.382(5)
C15 C16 1.379(5)
C15 H15 0.9300
C16 H16 0.9300
C17 H17A 0.9600
C17 H17B 0.9600
C17 H17C 0.9600
C18 C19 1.506(5)
C18 H18A 0.9700
C18 H18B 0.9700
C19 C20 1.380(5)
C19 C24 1.383(5)
C20 C21 1.387(6)
C20 H20 0.9300
C21 C22 1.355(6)
C21 H21 0.9300
C22 C23 1.367(6)
C22 H22 0.9300
C23 C24 1.376(6)
C23 H23 0.9300
C24 H24 0.9300
C30 C29 1.370(5)
C30 C25 1.379(5)
C30 H30 0.9300
C28 C29 1.382(6)
C28 C27 1.383(5)
C28 C31 1.507(5)
C27 C26 1.380(5)
C27 H27 0.9300
C26 C25 1.374(4)
C26 H26 0.9300
C31 H31A 0.9600
C31 H31B 0.9600
C31 H31C 0.9600
C29 H29 0.9300

loop_
_geom_torsion_atom_site_label_1
_geom_torsion_atom_site_label_2
_geom_torsion_atom_site_label_3
_geom_torsion_atom_site_label_4
_geom_torsion
O5 S1 N1 C10 -166.1(2)
O4 S1 N1 C10 -37.2(3)
C25 S1 N1 C10 79.1(2)
O5 S1 N1 C18 50.2(3)
O4 S1 N1 C18 179.1(2)
C25 S1 N1 C18 -64.6(3)
C7 O1 C1 O2 -1.2(4)
C2 O2 C1 O1 1.4(4)
C1 O2 C2 C3 178.5(3)
C1 O2 C2 C7 -1.1(4)
O2 C2 C3 C4 -179.7(3)
C7 C2 C3 C4 -0.1(5)
C2 C3 C4 C5 -1.4(4)
C2 C3 C4 C8 176.1(3)
C10 O3 C5 C4 17.3(4)
C10 O3 C5 C6 -161.0(3)
C3 C4 C5 O3 -176.2(3)
C8 C4 C5 O3 6.3(4)
C3 C4 C5 C6 1.9(4)
C8 C4 C5 C6 -175.6(3)
O3 C5 C6 C7 177.4(3)
C4 C5 C6 C7 -0.9(5)
C5 C6 C7 O1 179.8(3)
C5 C6 C7 C2 -0.6(5)
C1 O1 C7 C6 -179.9(4)
C1 O1 C7 C2 0.5(4)
C3 C2 C7 C6 1.2(5)
O2 C2 C7 C6 -179.2(3)
C3 C2 C7 O1 -179.2(3)
O2 C2 C7 O1 0.4(4)
C5 C4 C8 C9 -25.3(4)
C3 C4 C8 C9 157.3(3)
C5 C4 C8 C11 98.0(3)
C3 C4 C8 C11 -79.4(3)
C4 C8 C9 C10 23.4(4)
C11 C8 C9 C10 -99.3(3)
C8 C9 C10 O3 -1.8(5)
C8 C9 C10 N1 176.8(3)
C5 O3 C10 C9 -20.3(4)
C5 O3 C10 N1 161.0(2)
C18 N1 C10 C9 -119.9(3)
S1 N1 C10 C9 96.0(3)
C18 N1 C10 O3 58.8(3)
S1 N1 C10 O3 -85.3(3)
C9 C8 C11 C12 -138.1(3)
C4 C8 C11 C12 100.4(3)
C9 C8 C11 C16 42.3(4)
C4 C8 C11 C16 -79.2(4)
C16 C11 C12 C13 0.8(5)
C8 C11 C12 C13 -178.7(3)
C11 C12 C13 C14 -0.1(5)
C17 O6 C14 C13 5.5(6)
C17 O6 C14 C15 -175.6(4)
C12 C13 C14 O6 178.7(3)
C12 C13 C14 C15 -0.1(5)
O6 C14 C15 C16 -179.3(3)
C13 C14 C15 C16 -0.4(5)
C14 C15 C16 C11 1.1(6)
C12 C11 C16 C15 -1.3(5)
C8 C11 C16 C15 178.2(3)
C10 N1 C18 C19 65.0(4)
S1 N1 C18 C19 -150.7(2)
N1 C18 C19 C20 -128.2(3)
N1 C18 C19 C24 49.8(5)
C24 C19 C20 C21 1.2(5)
C18 C19 C20 C21 179.3(3)
C19 C20 C21 C22 0.1(6)
C20 C21 C22 C23 -1.0(7)
C21 C22 C23 C24 0.5(8)
C22 C23 C24 C19 0.8(8)
C20 C19 C24 C23 -1.7(6)
C18 C19 C24 C23 -179.7(4)
C29 C28 C27 C26 -1.9(6)
C31 C28 C27 C26 176.9(4)
C28 C27 C26 C25 0.3(6)
C27 C26 C25 C30 1.7(5)
C27 C26 C25 S1 -176.0(3)
C29 C30 C25 C26 -2.0(5)
C29 C30 C25 S1 175.7(3)
O5 S1 C25 C26 -17.6(3)
O4 S1 C25 C26 -150.4(3)
N1 S1 C25 C26 95.9(3)
O5 S1 C25 C30 164.7(3)
O4 S1 C25 C30 31.9(3)
N1 S1 C25 C30 -81.8(3)
C25 C30 C29 C28 0.4(6)
C27 C28 C29 C30 1.6(6)
C31 C28 C29 C30 -177.2(4)
